data_1564090
loop_
_publ_author_name
'Page, Samuel J.'
'Rogers-Simmonds, Daisy'
'White, Andrew J.P.'
'Miller, Philip W.'

_publ_section_title
;
 Synthesis and crystallographic characterisation of a homologous series of
 bis-tridentate phosphine oxide NP3O3 Fe(II), Co(II), Ni(II) and Cu(II)
 complexes
;
_journal_name_full 'Inorganica Chimica Acta'
_journal_page_first 119870
_journal_paper_doi 10.1016/j.ica.2020.119870
_journal_volume 512
_journal_year 2020
_chemical_formula_moiety 'C39 H36 N O3 P3, H2 O2, 0.5(H2 O)'
_chemical_formula_sum 'C39 H39 N O5.5 P3'
_chemical_formula_weight 702.62
_space_group_crystal_system orthorhombic
_space_group_IT_number 60
_space_group_name_Hall '-P 2n 2ab'
_space_group_name_H-M_alt 'P b c n'
_atom_sites_solution_hydrogens mixed
_audit_creation_method SHELXL-2017/1
_cell_angle_alpha 90
_cell_angle_beta 90
_cell_angle_gamma 90
_cell_formula_units_Z 8
_cell_length_a 13.6336(4)
_cell_length_b 19.7591(7)
_cell_length_c 26.8567(11)
_cell_measurement_reflns_used 3967
_cell_measurement_temperature 173(2)
_cell_measurement_theta_max 27.8890
_cell_measurement_theta_min 2.9140
_cell_volume 7234.9(4)
_computing_cell_refinement 'CrysAlisPro, Rigaku OD'
_computing_data_collection 'CrysAlisPro, Rigaku OD'
_computing_data_reduction 'CrysAlisPro, Rigaku OD'
_computing_molecular_graphics 'Bruker SHELXTL'
_computing_publication_material 'CIFTAB-2014 (Sheldrick, 2017)'
_computing_structure_refinement 'SHELXL-2017/1 (Sheldrick, 2017)'
_computing_structure_solution 'SHELXS-2014 (Sheldrick, 2017)'
_diffrn_ambient_temperature 173(2)
_diffrn_detector_area_resol_mean 16.0382
_diffrn_measured_fraction_theta_full 0.992
_diffrn_measured_fraction_theta_max 0.823
_diffrn_measurement_device_type 'Agilent Xcalibur 3 E'
_diffrn_measurement_method 'omega scans'
_diffrn_radiation_type MoK\a
_diffrn_radiation_wavelength 0.71073
_diffrn_reflns_av_R_equivalents 0.0272
_diffrn_reflns_av_unetI/netI 0.0451
_diffrn_reflns_Laue_measured_fraction_full 0.992
_diffrn_reflns_Laue_measured_fraction_max 0.823
_diffrn_reflns_limit_h_max 11
_diffrn_reflns_limit_h_min -17
_diffrn_reflns_limit_k_max 13
_diffrn_reflns_limit_k_min -26
_diffrn_reflns_limit_l_max 28
_diffrn_reflns_limit_l_min -32
_diffrn_reflns_number 16332
_diffrn_reflns_point_group_measured_fraction_full 0.992
_diffrn_reflns_point_group_measured_fraction_max 0.823
_diffrn_reflns_theta_full 25.242
_diffrn_reflns_theta_max 28.288
_diffrn_reflns_theta_min 2.559
_diffrn_source 'Enhance (Mo) X-ray Source'
_exptl_absorpt_coefficient_mu 0.210
_exptl_absorpt_correction_T_max 0.967
_exptl_absorpt_correction_T_min 0.933
_exptl_absorpt_correction_type analytical
_exptl_absorpt_process_details
; 
CrysAlisPro 1.171.38.43 (Rigaku Oxford Diffraction, 2015) 
Analytical numeric absorption correction using a multifaceted crystal 
model based on expressions derived by R.C. Clark & J.S. Reid. 
(Clark, R. C. & Reid, J. S. (1995). Acta Cryst. A51, 887-897) 
Empirical absorption correction using spherical harmonics, 
implemented in SCALE3 ABSPACK scaling algorithm. 
;
_exptl_crystal_colour Colourless
_exptl_crystal_density_diffrn 1.290
_exptl_crystal_description tablets
_exptl_crystal_F_000 2952
_exptl_crystal_size_max 0.602
_exptl_crystal_size_mid 0.385
_exptl_crystal_size_min 0.174
_refine_diff_density_max 0.657
_refine_diff_density_min -0.270
_refine_diff_density_rms 0.060
_refine_ls_extinction_coef .
_refine_ls_extinction_method none
_refine_ls_goodness_of_fit_ref 1.073
_refine_ls_hydrogen_treatment mixed
_refine_ls_matrix_type full
_refine_ls_number_parameters 563
_refine_ls_number_reflns 7399
_refine_ls_number_restraints 593
_refine_ls_restrained_S_all 1.053
_refine_ls_R_factor_all 0.0811
_refine_ls_R_factor_gt 0.0555
_refine_ls_shift/su_max 0.001
_refine_ls_shift/su_mean 0.000
_refine_ls_structure_factor_coef Fsqd
_refine_ls_weighting_details 'w=1/[\s^2^(Fo^2^)+(0.0625P)^2^+5.4416P] where P=(Fo^2^+2Fc^2^)/3'
_refine_ls_weighting_scheme calc
_refine_ls_wR_factor_gt 0.1363
_refine_ls_wR_factor_ref 0.1514
_reflns_Friedel_coverage 0.000
_reflns_Friedel_fraction_full .
_reflns_Friedel_fraction_max .
_reflns_number_gt 5476
_reflns_number_total 7399
_reflns_threshold_expression 'I > 2\s(I)'
_cod_data_source_file ICA-2020-512-119870.cif
_cod_data_source_block NP3O3
_cod_original_formula_sum 'C39 H39 N O5.50 P3'
_cod_database_code 1564090
_shelx_shelxl_version_number 2017/1
_shelx_space_group_comment
; 
The symmetry employed for this shelxl refinement is uniquely defined 
by the following loop, which should always be used as a source of 
symmetry information in preference to the above space-group names. 
They are only intended as comments. 
;

loop_
_space_group_symop_operation_xyz
'x, y, z'
'-x+1/2, -y+1/2, z+1/2'
'-x, y, -z+1/2'
'x+1/2, -y+1/2, -z'
'-x, -y, -z'
'x-1/2, y-1/2, -z-1/2'
'x, -y, z-1/2'
'-x-1/2, y-1/2, z'

loop_
_atom_site_label
_atom_site_type_symbol
_atom_site_fract_x
_atom_site_fract_y
_atom_site_fract_z
_atom_site_U_iso_or_equiv
_atom_site_adp_type
_atom_site_occupancy
_atom_site_site_symmetry_order
_atom_site_calc_flag
_atom_site_refinement_flags_posn
_atom_site_refinement_flags_adp
_atom_site_refinement_flags_occupancy
_atom_site_disorder_assembly
_atom_site_disorder_group
N1 N 0.3696(3) 0.71670(14) 0.42330(12) 0.0267(8) Uani 0.9384(13) 1 d D U P A 1
C2 C 0.3423(2) 0.73862(18) 0.47377(12) 0.0285(7) Uani 0.9384(13) 1 d D U P A 1
H2A H 0.327349 0.787622 0.472576 0.034 Uiso 0.9384(13) 1 calc R U P A 1
H2B H 0.400200 0.732805 0.495625 0.034 Uiso 0.9384(13) 1 calc R U P A 1
P3 P 0.23973(5) 0.69596(3) 0.50242(3) 0.02763(18) Uani 0.9384(13) 1 d D U P A 1
O3 O 0.25985(15) 0.62475(10) 0.51685(8) 0.0389(5) Uani 0.9384(13) 1 d D U P A 1
C4 C 0.4394(2) 0.76554(15) 0.40167(11) 0.0286(7) Uani 0.9384(13) 1 d D U P A 1
H4A H 0.465784 0.746144 0.370426 0.034 Uiso 0.9384(13) 1 calc R U P A 1
H4B H 0.495077 0.770894 0.425007 0.034 Uiso 0.9384(13) 1 calc R U P A 1
P5 P 0.39005(5) 0.84887(4) 0.38804(3) 0.02964(19) Uani 0.9384(13) 1 d D U P A 1
O5 O 0.34817(16) 0.88434(10) 0.43217(7) 0.0406(5) Uani 0.9384(13) 1 d D U P A 1
C6 C 0.4137(2) 0.64897(14) 0.42520(11) 0.0282(7) Uani 0.9384(13) 1 d D U P A 1
H6A H 0.376820 0.621337 0.449592 0.034 Uiso 0.9384(13) 1 calc R U P A 1
H6B H 0.481818 0.653239 0.437585 0.034 Uiso 0.9384(13) 1 calc R U P A 1
P7 P 0.41612(5) 0.60429(4) 0.36638(3) 0.03147(19) Uani 0.9384(13) 1 d D U P A 1
O7 O 0.47442(17) 0.63740(12) 0.32695(8) 0.0514(6) Uani 0.9384(13) 1 d D U P A 1
C8 C 0.13522(19) 0.70141(15) 0.46210(10) 0.0290(6) Uani 0.9384(13) 1 d D U P A 1
C9 C 0.0600(2) 0.65465(17) 0.46922(12) 0.0364(7) Uani 0.9384(13) 1 d D U P A 1
H9 H 0.065384 0.621852 0.494944 0.044 Uiso 0.9384(13) 1 calc R U P A 1
C10 C -0.0222(2) 0.65552(18) 0.43932(15) 0.0416(8) Uani 0.9384(13) 1 d D U P A 1
H10 H -0.073644 0.624024 0.444922 0.050 Uiso 0.9384(13) 1 calc R U P A 1
C11 C -0.0296(2) 0.7017(2) 0.40163(13) 0.0465(8) Uani 0.9384(13) 1 d D U P A 1
H11 H -0.085831 0.701826 0.380758 0.056 Uiso 0.9384(13) 1 calc R U P A 1
C12 C 0.0447(3) 0.7481(2) 0.39382(15) 0.0520(9) Uani 0.9384(13) 1 d D U P A 1
H12 H 0.039208 0.779985 0.367457 0.062 Uiso 0.9384(13) 1 calc R U P A 1
C13 C 0.1267(2) 0.74871(17) 0.42398(13) 0.0426(8) Uani 0.9384(13) 1 d D U P A 1
H13 H 0.177063 0.781189 0.418727 0.051 Uiso 0.9384(13) 1 calc R U P A 1
C14 C 0.2179(2) 0.74858(16) 0.55613(11) 0.0291(6) Uani 0.9384(13) 1 d D U P A 1
C15 C 0.2110(2) 0.71761(17) 0.60280(13) 0.0376(7) Uani 0.9384(13) 1 d D U P A 1
H15 H 0.216414 0.669820 0.605583 0.045 Uiso 0.9384(13) 1 calc R U P A 1
C16 C 0.1964(3) 0.7565(2) 0.64482(13) 0.0484(9) Uani 0.9384(13) 1 d D U P A 1
H16 H 0.190490 0.735374 0.676452 0.058 Uiso 0.9384(13) 1 calc R U P A 1
C17 C 0.1905(3) 0.8258(2) 0.64101(14) 0.0475(9) Uani 0.9384(13) 1 d D U P A 1
H17 H 0.181380 0.852341 0.670165 0.057 Uiso 0.9384(13) 1 calc R U P A 1
C18 C 0.1975(2) 0.85723(18) 0.59527(14) 0.0429(8) Uani 0.9384(13) 1 d D U P A 1
H18 H 0.193556 0.905127 0.592978 0.051 Uiso 0.9384(13) 1 calc R U P A 1
C19 C 0.2105(2) 0.81855(16) 0.55252(11) 0.0320(6) Uani 0.9384(13) 1 d D U P A 1
H19 H 0.214381 0.839931 0.520899 0.038 Uiso 0.9384(13) 1 calc R U P A 1
C20 C 0.2999(2) 0.84091(15) 0.33939(11) 0.0327(7) Uani 0.9384(13) 1 d D U P A 1
C21 C 0.2886(2) 0.78314(16) 0.31046(12) 0.0393(7) Uani 0.9384(13) 1 d D U P A 1
H21 H 0.331402 0.745698 0.315068 0.047 Uiso 0.9384(13) 1 calc R U P A 1
C22 C 0.2151(3) 0.78006(18) 0.27488(13) 0.0471(8) Uani 0.9384(13) 1 d D U P A 1
H22 H 0.206971 0.740283 0.255453 0.057 Uiso 0.9384(13) 1 calc R U P A 1
C23 C 0.1540(3) 0.8345(2) 0.26769(14) 0.0512(9) Uani 0.9384(13) 1 d D U P A 1
H23 H 0.104054 0.832403 0.243100 0.061 Uiso 0.9384(13) 1 calc R U P A 1
C24 C 0.1650(3) 0.8924(2) 0.29610(17) 0.0556(10) Uani 0.9384(13) 1 d D U P A 1
H24 H 0.122995 0.930040 0.290777 0.067 Uiso 0.9384(13) 1 calc R U P A 1
C25 C 0.2368(2) 0.89545(18) 0.33209(14) 0.0454(8) Uani 0.9384(13) 1 d D U P A 1
H25 H 0.243260 0.934916 0.352021 0.055 Uiso 0.9384(13) 1 calc R U P A 1
C26 C 0.4949(2) 0.89217(14) 0.36319(11) 0.0295(6) Uani 0.9384(13) 1 d D U P A 1
C27 C 0.5451(2) 0.93812(16) 0.39328(12) 0.0382(7) Uani 0.9384(13) 1 d D U P A 1
H27 H 0.523167 0.946147 0.426334 0.046 Uiso 0.9384(13) 1 calc R U P A 1
C28 C 0.6261(3) 0.97196(17) 0.37543(14) 0.0453(8) Uani 0.9384(13) 1 d D U P A 1
H28 H 0.659869 1.003386 0.396004 0.054 Uiso 0.9384(13) 1 calc R U P A 1
C29 C 0.6580(2) 0.9599(2) 0.32747(16) 0.0462(8) Uani 0.9384(13) 1 d D U P A 1
H29 H 0.713188 0.983828 0.314978 0.055 Uiso 0.9384(13) 1 calc R U P A 1
C30 C 0.6109(3) 0.91373(19) 0.29751(12) 0.0442(8) Uani 0.9384(13) 1 d D U P A 1
H30 H 0.634261 0.905154 0.264784 0.053 Uiso 0.9384(13) 1 calc R U P A 1
C31 C 0.5288(2) 0.87964(16) 0.31540(11) 0.0364(7) Uani 0.9384(13) 1 d D U P A 1
H31 H 0.495962 0.847738 0.294850 0.044 Uiso 0.9384(13) 1 calc R U P A 1
C32 C 0.4673(2) 0.52354(16) 0.38362(14) 0.0410(8) Uani 0.9384(13) 1 d D U P A 1
C33 C 0.5440(3) 0.49841(19) 0.35611(19) 0.0693(13) Uani 0.9384(13) 1 d D U P A 1
H33 H 0.568004 0.523170 0.328336 0.083 Uiso 0.9384(13) 1 calc R U P A 1
C34 C 0.5871(3) 0.4364(3) 0.3689(3) 0.0895(19) Uani 0.9384(13) 1 d D U P A 1
H34 H 0.638971 0.418409 0.349286 0.107 Uiso 0.9384(13) 1 calc R U P A 1
C35 C 0.5543(4) 0.4023(3) 0.4094(3) 0.0961(19) Uani 0.9384(13) 1 d D U P A 1
H35 H 0.585457 0.361210 0.418792 0.115 Uiso 0.9384(13) 1 calc R U P A 1
C36 C 0.4773(4) 0.4258(2) 0.43709(19) 0.0870(16) Uani 0.9384(13) 1 d D . P A 1
H36 H 0.454074 0.400712 0.464875 0.104 Uiso 0.9384(13) 1 calc R U P A 1
C37 C 0.4335(3) 0.48645(19) 0.42421(15) 0.0586(10) Uani 0.9384(13) 1 d D U P A 1
H37 H 0.379822 0.502963 0.443238 0.070 Uiso 0.9384(13) 1 calc R U P A 1
C38 C 0.2918(2) 0.59038(14) 0.34689(13) 0.0343(7) Uani 0.9384(13) 1 d D U P A 1
C39 C 0.2725(3) 0.59491(18) 0.29569(14) 0.0523(9) Uani 0.9384(13) 1 d D U P A 1
H39 H 0.323011 0.606903 0.273002 0.063 Uiso 0.9384(13) 1 calc R U P A 1
C40 C 0.1778(4) 0.5815(2) 0.27865(17) 0.0744(13) Uani 0.9384(13) 1 d D U P A 1
H40 H 0.163256 0.584678 0.244136 0.089 Uiso 0.9384(13) 1 calc R U P A 1
C41 C 0.1057(3) 0.5637(3) 0.3118(2) 0.0761(15) Uani 0.9384(13) 1 d D U P A 1
H41 H 0.041698 0.553818 0.299849 0.091 Uiso 0.9384(13) 1 calc R U P A 1
C42 C 0.1241(3) 0.5600(2) 0.36205(18) 0.0623(11) Uani 0.9384(13) 1 d D U P A 1
H42 H 0.073002 0.548316 0.384509 0.075 Uiso 0.9384(13) 1 calc R U P A 1
C43 C 0.2170(2) 0.57335(16) 0.37971(14) 0.0436(8) Uani 0.9384(13) 1 d D U P A 1
H43 H 0.229881 0.570886 0.414420 0.052 Uiso 0.9384(13) 1 calc R U P A 1
N1' N 0.373(3) 0.7226(13) 0.4230(15) 0.025(11) Uiso 0.0616(13) 1 d D U P A 2
C2' C 0.340(2) 0.726(2) 0.4753(13) 0.036(11) Uiso 0.0616(13) 1 d D U P A 2
H2'A H 0.394336 0.744857 0.495809 0.043 Uiso 0.0616(13) 1 calc R U P A 2
H2'B H 0.326296 0.679841 0.487397 0.043 Uiso 0.0616(13) 1 calc R U P A 2
P3' P 0.2319(8) 0.7784(6) 0.4830(4) 0.037(3) Uiso 0.0616(13) 1 d D U P A 2
O3' O 0.245(2) 0.8464(10) 0.4612(11) 0.045(7) Uiso 0.0616(13) 1 d D U P A 2
C4' C 0.429(3) 0.7835(16) 0.4099(8) 0.035(10) Uiso 0.0616(13) 1 d D U P A 2
H4'A H 0.496080 0.778503 0.423359 0.042 Uiso 0.0616(13) 1 calc R U P A 2
H4'B H 0.398416 0.822776 0.426842 0.042 Uiso 0.0616(13) 1 calc R U P A 2
P5' P 0.4376(8) 0.8023(6) 0.3443(4) 0.038(3) Uiso 0.0616(13) 1 d D U P A 2
O5' O 0.477(2) 0.7483(14) 0.3115(11) 0.062(8) Uiso 0.0616(13) 1 d D U P A 2
C6' C 0.423(2) 0.6597(11) 0.4114(16) 0.032(10) Uiso 0.0616(13) 1 d D U P A 2
H6'A H 0.477311 0.654063 0.435405 0.039 Uiso 0.0616(13) 1 calc R U P A 2
H6'B H 0.452066 0.663939 0.377873 0.039 Uiso 0.0616(13) 1 calc R U P A 2
P7' P 0.3495(9) 0.5840(6) 0.4127(5) 0.042(3) Uiso 0.0616(13) 1 d D U P A 2
O7' O 0.297(2) 0.5736(17) 0.4604(9) 0.057(7) Uiso 0.0616(13) 1 d D U P A 2
C8' C 0.1317(19) 0.7332(14) 0.4554(11) 0.026(7) Uiso 0.0616(13) 1 d DG U P A 2
C9' C 0.091(3) 0.7602(15) 0.4123(12) 0.043(8) Uiso 0.0616(13) 1 d DG U P A 2
H9'A H 0.117875 0.800384 0.398263 0.051 Uiso 0.0616(13) 1 calc R U P A 2
C10' C 0.012(3) 0.729(2) 0.3896(14) 0.050(8) Uiso 0.0616(13) 1 d DG U P A 2
H10A H -0.015737 0.747050 0.360169 0.060 Uiso 0.0616(13) 1 calc R U P A 2
C11' C -0.027(2) 0.670(2) 0.4101(17) 0.040(8) Uiso 0.0616(13) 1 d DG U P A 2
H11A H -0.081241 0.648151 0.394684 0.048 Uiso 0.0616(13) 1 calc R U P A 2
C12' C 0.013(2) 0.6427(15) 0.4533(16) 0.038(7) Uiso 0.0616(13) 1 d DG U P A 2
H12A H -0.013135 0.602585 0.467294 0.045 Uiso 0.0616(13) 1 calc R U P A 2
C13' C 0.093(2) 0.6744(14) 0.4759(11) 0.030(7) Uiso 0.0616(13) 1 d DG U P A 2
H13A H 0.120477 0.655919 0.505389 0.037 Uiso 0.0616(13) 1 calc R U P A 2
C14' C 0.217(2) 0.7796(15) 0.5491(6) 0.017(6) Uiso 0.0616(13) 1 d DG U P A 2
C15' C 0.204(3) 0.8424(14) 0.5715(11) 0.032(7) Uiso 0.0616(13) 1 d DG U P A 2
H15A H 0.201602 0.882135 0.551667 0.039 Uiso 0.0616(13) 1 calc R U P A 2
C16' C 0.194(3) 0.8469(19) 0.6229(11) 0.036(8) Uiso 0.0616(13) 1 d DG U P A 2
H16A H 0.184404 0.889787 0.638174 0.043 Uiso 0.0616(13) 1 calc R U P A 2
C17' C 0.197(3) 0.789(2) 0.6519(6) 0.043(8) Uiso 0.0616(13) 1 d DG U P A 2
H17A H 0.190048 0.791811 0.687032 0.052 Uiso 0.0616(13) 1 calc R U P A 2
C18' C 0.211(3) 0.726(2) 0.6295(10) 0.042(8) Uiso 0.0616(13) 1 d DG U P A 2
H18A H 0.212890 0.686181 0.649384 0.050 Uiso 0.0616(13) 1 calc R U P A 2
C19' C 0.221(2) 0.7214(14) 0.5782(10) 0.035(7) Uiso 0.0616(13) 1 d DG U P A 2
H19A H 0.230088 0.678527 0.562877 0.041 Uiso 0.0616(13) 1 calc R U P A 2
C20' C 0.3168(15) 0.8277(16) 0.3246(12) 0.026(9) Uiso 0.0616(13) 1 d DG U P A 2
C21' C 0.272(2) 0.8868(16) 0.3413(13) 0.037(7) Uiso 0.0616(13) 1 d DG U P A 2
H21A H 0.303356 0.913536 0.366136 0.045 Uiso 0.0616(13) 1 calc R U P A 2
C22' C 0.183(2) 0.9068(18) 0.3216(17) 0.052(8) Uiso 0.0616(13) 1 d DG U P A 2
H22A H 0.152303 0.947223 0.333012 0.062 Uiso 0.0616(13) 1 calc R U P A 2
C23' C 0.1373(19) 0.868(2) 0.2853(17) 0.048(8) Uiso 0.0616(13) 1 d DG U P A 2
H23A H 0.076007 0.881363 0.271828 0.057 Uiso 0.0616(13) 1 calc R U P A 2
C24' C 0.182(2) 0.809(2) 0.2686(15) 0.048(8) Uiso 0.0616(13) 1 d DG U P A 2
H24A H 0.150762 0.781816 0.243768 0.058 Uiso 0.0616(13) 1 calc R U P A 2
C25' C 0.271(2) 0.7885(17) 0.2883(13) 0.040(7) Uiso 0.0616(13) 1 d DG U P A 2
H25A H 0.301815 0.748129 0.276891 0.048 Uiso 0.0616(13) 1 calc R U P A 2
C26' C 0.515(2) 0.8762(12) 0.3447(12) 0.024(7) Uiso 0.0616(13) 1 d DG U P A 2
C27' C 0.581(2) 0.8837(15) 0.3056(11) 0.036(7) Uiso 0.0616(13) 1 d DG U P A 2
H27A H 0.578962 0.853092 0.278348 0.043 Uiso 0.0616(13) 1 calc R U P A 2
C28' C 0.649(2) 0.9359(17) 0.3065(15) 0.042(8) Uiso 0.0616(13) 1 d DG U P A 2
H28A H 0.693950 0.940990 0.279778 0.050 Uiso 0.0616(13) 1 calc R U P A 2
C29' C 0.651(2) 0.9806(15) 0.3464(19) 0.040(8) Uiso 0.0616(13) 1 d DG U P A 2
H29A H 0.697851 1.016320 0.346978 0.048 Uiso 0.0616(13) 1 calc R U P A 2
C30' C 0.585(3) 0.9732(16) 0.3855(16) 0.044(8) Uiso 0.0616(13) 1 d DG U P A 2
H30A H 0.586766 1.003752 0.412750 0.053 Uiso 0.0616(13) 1 calc R U P A 2
C31' C 0.517(2) 0.9210(16) 0.3846(11) 0.035(8) Uiso 0.0616(13) 1 d DG U P A 2
H31A H 0.471778 0.915855 0.411321 0.042 Uiso 0.0616(13) 1 calc R U P A 2
C32' C 0.443(2) 0.5215(16) 0.4006(12) 0.045(8) Uiso 0.0616(13) 1 d DG U P A 2
C33' C 0.490(3) 0.5180(19) 0.3545(12) 0.051(7) Uiso 0.0616(13) 1 d DG U P A 2
H33A H 0.469038 0.546779 0.328184 0.061 Uiso 0.0616(13) 1 calc R U P A 2
C34' C 0.566(3) 0.472(3) 0.3470(15) 0.075(8) Uiso 0.0616(13) 1 d DG U P A 2
H34A H 0.597247 0.469948 0.315525 0.090 Uiso 0.0616(13) 1 calc R U P A 2
C35' C 0.596(4) 0.430(3) 0.386(2) 0.072(11) Uiso 0.0616(13) 1 d DG U P A 2
H35A H 0.647798 0.399077 0.380442 0.086 Uiso 0.0616(13) 1 calc R U P A 2
C36' C 0.550(4) 0.434(2) 0.4317(17) 0.089(11) Uiso 0.0616(13) 1 d DG U P A 2
H36A H 0.570141 0.405036 0.458018 0.107 Uiso 0.0616(13) 1 calc R U P A 2
C37' C 0.473(3) 0.479(2) 0.4392(12) 0.065(11) Uiso 0.0616(13) 1 d DG U P A 2
H37A H 0.441932 0.481866 0.470678 0.078 Uiso 0.0616(13) 1 calc R U P A 2
C38' C 0.264(2) 0.5815(19) 0.3624(10) 0.028(7) Uiso 0.0616(13) 1 d DG U P A 2
C39' C 0.290(2) 0.606(2) 0.3158(12) 0.040(7) Uiso 0.0616(13) 1 d DG U P A 2
H39A H 0.355112 0.621003 0.309937 0.047 Uiso 0.0616(13) 1 calc R U P A 2
C40' C 0.221(3) 0.609(3) 0.2778(10) 0.057(8) Uiso 0.0616(13) 1 d DG U P A 2
H40A H 0.238890 0.625518 0.245910 0.069 Uiso 0.0616(13) 1 calc R U P A 2
C41' C 0.125(3) 0.587(3) 0.2864(14) 0.073(8) Uiso 0.0616(13) 1 d DG U P A 2
H41A H 0.078256 0.588720 0.260363 0.088 Uiso 0.0616(13) 1 calc R U P A 2
C42' C 0.099(2) 0.562(3) 0.3330(17) 0.062(8) Uiso 0.0616(13) 1 d DG U P A 2
H42A H 0.033843 0.547406 0.338843 0.075 Uiso 0.0616(13) 1 calc R U P A 2
C43' C 0.168(2) 0.560(2) 0.3710(12) 0.049(8) Uiso 0.0616(13) 1 d DG U P A 2
H43A H 0.150064 0.542890 0.402871 0.059 Uiso 0.0616(13) 1 calc R U P A 2
O50 O 0.1480(2) 0.47928(14) 0.50415(9) 0.0830(9) Uani 1 1 d D . . . .
H50 H 0.1688(7) 0.4627(4) 0.47476(14) 0.097(16) Uiso 1 1 d D . . . .
O51 O 0.2480(2) 0.48903(10) 0.51691(10) 0.0681(7) Uani 1 1 d D . . . .
H51 H 0.254(2) 0.53413(16) 0.5207(10) 0.15(2) Uiso 1 1 d D . . . .
O60 O 0.5322(3) 0.72967(19) 0.26224(16) 0.0520(13) Uani 0.5 1 d . . P B -1

loop_
_atom_site_aniso_label
_atom_site_aniso_U_11
_atom_site_aniso_U_22
_atom_site_aniso_U_33
_atom_site_aniso_U_23
_atom_site_aniso_U_13
_atom_site_aniso_U_12
N1 0.0275(13) 0.0234(12) 0.0291(14) -0.0020(10) 0.0046(9) -0.0015(10)
C2 0.0284(14) 0.0273(15) 0.0297(15) -0.0038(12) 0.0036(11) -0.0031(12)
P3 0.0271(3) 0.0234(3) 0.0325(4) 0.0027(3) 0.0038(3) -0.0026(3)
O3 0.0399(11) 0.0261(10) 0.0508(13) 0.0069(9) 0.0002(10) -0.0013(9)
C4 0.0306(15) 0.0267(15) 0.0284(15) -0.0033(12) 0.0036(12) -0.0031(13)
P5 0.0381(4) 0.0241(3) 0.0268(4) -0.0029(3) 0.0059(3) -0.0025(3)
O5 0.0584(13) 0.0309(11) 0.0326(11) -0.0053(9) 0.0119(10) 0.0003(10)
C6 0.0301(14) 0.0250(13) 0.0296(17) 0.0002(12) 0.0009(12) 0.0002(12)
P7 0.0346(4) 0.0282(4) 0.0315(4) -0.0052(3) 0.0038(3) -0.0030(3)
O7 0.0627(14) 0.0550(14) 0.0364(12) -0.0062(11) 0.0125(11) -0.0209(12)
C8 0.0278(14) 0.0256(14) 0.0335(15) -0.0025(12) 0.0059(12) -0.0013(12)
C9 0.0311(16) 0.0358(16) 0.0422(17) -0.0045(14) 0.0054(13) -0.0046(14)
C10 0.0285(16) 0.0451(18) 0.051(2) -0.0101(16) 0.0021(15) -0.0011(14)
C11 0.0304(16) 0.061(2) 0.048(2) -0.0098(18) -0.0033(14) 0.0090(17)
C12 0.0427(19) 0.065(2) 0.048(2) 0.0134(18) -0.0040(16) 0.0100(18)
C13 0.0319(16) 0.0463(18) 0.050(2) 0.0121(16) 0.0003(15) -0.0004(14)
C14 0.0231(13) 0.0326(16) 0.0315(15) 0.0043(13) 0.0006(11) -0.0020(12)
C15 0.0334(15) 0.0466(18) 0.0327(18) 0.0067(14) -0.0004(13) -0.0047(14)
C16 0.0418(18) 0.073(3) 0.0303(17) 0.0014(17) 0.0013(14) -0.0112(18)
C17 0.0362(17) 0.070(3) 0.0366(18) -0.0153(19) 0.0060(14) -0.0066(17)
C18 0.0341(16) 0.048(2) 0.047(2) -0.0142(16) 0.0073(14) -0.0019(15)
C19 0.0302(14) 0.0326(16) 0.0332(16) -0.0018(13) 0.0060(12) 0.0012(13)
C20 0.0342(15) 0.0310(16) 0.0329(16) -0.0023(13) 0.0116(13) -0.0049(13)
C21 0.0501(18) 0.0350(16) 0.0329(17) -0.0029(14) 0.0000(15) 0.0033(15)
C22 0.055(2) 0.048(2) 0.0384(18) -0.0068(16) -0.0039(16) -0.0037(18)
C23 0.0354(17) 0.066(2) 0.052(2) -0.001(2) -0.0046(16) -0.0015(17)
C24 0.0398(18) 0.054(2) 0.073(3) -0.006(2) -0.0066(19) 0.0121(18)
C25 0.0364(17) 0.0389(17) 0.061(2) -0.0095(16) -0.0008(16) 0.0075(15)
C26 0.0381(15) 0.0230(13) 0.0274(15) 0.0016(12) -0.0013(12) -0.0013(12)
C27 0.0492(18) 0.0325(16) 0.0330(17) 0.0041(13) -0.0094(14) -0.0063(15)
C28 0.049(2) 0.0373(17) 0.049(2) 0.0067(15) -0.0158(18) -0.0129(16)
C29 0.0381(17) 0.0455(19) 0.055(2) 0.0156(18) -0.0046(16) -0.0121(15)
C30 0.0435(18) 0.051(2) 0.0379(18) 0.0076(15) 0.0039(15) -0.0088(17)
C31 0.0387(17) 0.0397(16) 0.0309(16) 0.0010(13) 0.0012(14) -0.0078(14)
C32 0.0349(16) 0.0339(16) 0.054(2) -0.0159(15) -0.0043(16) 0.0020(14)
C33 0.0378(19) 0.042(2) 0.128(4) -0.026(2) 0.016(2) -0.0064(17)
C34 0.031(2) 0.053(3) 0.185(6) -0.035(4) 0.005(3) 0.0039(19)
C35 0.061(3) 0.054(3) 0.172(6) -0.018(3) -0.052(3) 0.015(2)
C36 0.121(4) 0.047(2) 0.093(4) 0.006(2) -0.046(3) 0.010(3)
C37 0.077(3) 0.044(2) 0.055(2) -0.0014(18) -0.007(2) 0.014(2)
C38 0.0413(16) 0.0204(13) 0.0412(18) -0.0046(13) -0.0063(15) 0.0028(13)
C39 0.067(2) 0.044(2) 0.046(2) -0.0093(17) -0.0144(19) 0.0021(18)
C40 0.090(3) 0.061(3) 0.072(3) -0.022(2) -0.044(3) 0.010(3)
C41 0.048(2) 0.064(3) 0.116(4) -0.039(3) -0.030(3) 0.008(2)
C42 0.0376(19) 0.046(2) 0.103(3) -0.033(2) -0.001(2) 0.0007(17)
C43 0.0362(17) 0.0316(16) 0.063(2) -0.0133(16) 0.0030(16) -0.0023(14)
O50 0.085(2) 0.0746(19) 0.090(2) -0.0333(17) 0.0248(17) -0.0227(16)
O51 0.092(2) 0.0416(14) 0.0711(17) -0.0030(12) -0.0097(15) -0.0024(14)
O60 0.078(4) 0.0309(19) 0.047(3) -0.0130(18) 0.025(2) -0.020(2)

loop_
_atom_type_symbol
_atom_type_description
_atom_type_scat_dispersion_real
_atom_type_scat_dispersion_imag
_atom_type_scat_source
C C 0.0033 0.0016 'International Tables Vol C Tables 4.2.6.8 and 6.1.1.4'
H H 0.0000 0.0000 'International Tables Vol C Tables 4.2.6.8 and 6.1.1.4'
N N 0.0061 0.0033 'International Tables Vol C Tables 4.2.6.8 and 6.1.1.4'
O O 0.0106 0.0060 'International Tables Vol C Tables 4.2.6.8 and 6.1.1.4'
P P 0.1023 0.0942 'International Tables Vol C Tables 4.2.6.8 and 6.1.1.4'

loop_
_geom_angle_atom_site_label_1
_geom_angle_atom_site_label_2
_geom_angle_atom_site_label_3
_geom_angle
_geom_angle_site_symmetry_1
_geom_angle_site_symmetry_3
C6 N1 C2 109.9(3) . .
C6 N1 C4 110.3(2) . .
C2 N1 C4 109.5(3) . .
N1 C2 P3 116.8(2) . .
O3 P3 C8 111.18(13) . .
O3 P3 C14 111.60(14) . .
C8 P3 C14 108.52(13) . .
O3 P3 C2 114.24(14) . .
C8 P3 C2 109.29(14) . .
C14 P3 C2 101.51(14) . .
N1 C4 P5 115.7(2) . .
O5 P5 C26 112.12(14) . .
O5 P5 C20 110.89(14) . .
C26 P5 C20 108.39(13) . .
O5 P5 C4 114.08(13) . .
C26 P5 C4 102.24(13) . .
C20 P5 C4 108.66(14) . .
N1 C6 P7 115.0(2) . .
O7 P7 C38 111.53(15) . .
O7 P7 C32 111.61(16) . .
C38 P7 C32 107.75(14) . .
O7 P7 C6 114.80(14) . .
C38 P7 C6 108.17(14) . .
C32 P7 C6 102.40(15) . .
C13 C8 C9 119.0(3) . .
C13 C8 P3 123.4(2) . .
C9 C8 P3 117.5(2) . .
C10 C9 C8 120.7(3) . .
C11 C10 C9 120.0(3) . .
C10 C11 C12 120.1(3) . .
C13 C12 C11 120.6(3) . .
C12 C13 C8 119.6(3) . .
C19 C14 C15 119.6(3) . .
C19 C14 P3 122.0(2) . .
C15 C14 P3 118.4(3) . .
C16 C15 C14 119.9(3) . .
C17 C16 C15 120.1(3) . .
C16 C17 C18 120.6(3) . .
C17 C18 C19 119.8(3) . .
C14 C19 C18 119.9(3) . .
C21 C20 C25 119.2(3) . .
C21 C20 P5 123.6(3) . .
C25 C20 P5 117.2(3) . .
C22 C21 C20 120.1(3) . .
C23 C22 C21 120.0(3) . .
C22 C23 C24 120.3(3) . .
C25 C24 C23 120.1(3) . .
C24 C25 C20 120.3(3) . .
C31 C26 C27 119.3(3) . .
C31 C26 P5 121.6(2) . .
C27 C26 P5 119.0(2) . .
C28 C27 C26 120.5(3) . .
C27 C28 C29 119.6(3) . .
C30 C29 C28 120.9(3) . .
C29 C30 C31 119.6(3) . .
C26 C31 C30 120.1(3) . .
C33 C32 C37 118.9(3) . .
C33 C32 P7 118.5(3) . .
C37 C32 P7 122.6(3) . .
C32 C33 C34 120.3(4) . .
C35 C34 C33 119.5(4) . .
C34 C35 C36 121.4(4) . .
C35 C36 C37 119.3(5) . .
C36 C37 C32 120.6(4) . .
C43 C38 C39 120.0(3) . .
C43 C38 P7 123.1(3) . .
C39 C38 P7 117.0(3) . .
C40 C39 C38 118.9(4) . .
C41 C40 C39 119.9(4) . .
C40 C41 C42 121.3(4) . .
C41 C42 C43 119.7(4) . .
C42 C43 C38 120.2(4) . .
C6' N1' C4' 114(3) . .
C6' N1' C2' 113(3) . .
C4' N1' C2' 110(3) . .
N1' C2' P3' 112(2) . .
O3' P3' C14' 113.3(14) . .
O3' P3' C8' 112.6(14) . .
C14' P3' C8' 109.5(14) . .
O3' P3' C2' 111.7(16) . .
C14' P3' C2' 102.2(13) . .
C8' P3' C2' 106.9(17) . .
N1' C4' P5' 116(2) . .
O5' P5' C26' 112.0(15) . .
O5' P5' C20' 111.1(15) . .
C26' P5' C20' 108.0(14) . .
O5' P5' C4' 117.1(17) . .
C26' P5' C4' 101.5(13) . .
C20' P5' C4' 106.4(16) . .
N1' C6' P7' 117(2) . .
O7' P7' C38' 109.2(15) . .
O7' P7' C6' 113.7(16) . .
C38' P7' C6' 111.9(16) . .
O7' P7' C32' 113.8(16) . .
C38' P7' C32' 108.1(15) . .
C6' P7' C32' 99.9(14) . .
C9' C8' C13' 120.0 . .
C9' C8' P3' 117.1(17) . .
C13' C8' P3' 122.9(17) . .
C8' C9' C10' 120.0 . .
C11' C10' C9' 120.0 . .
C10' C11' C12' 120.0 . .
C11' C12' C13' 120.0 . .
C12' C13' C8' 120.0 . .
C15' C14' C19' 120.0 . .
C15' C14' P3' 117.2(17) . .
C19' C14' P3' 122.8(17) . .
C14' C15' C16' 120.0 . .
C17' C16' C15' 120.0 . .
C16' C17' C18' 120.0 . .
C17' C18' C19' 120.0 . .
C18' C19' C14' 120.0 . .
C21' C20' C25' 120.0 . .
C21' C20' P5' 122.5(17) . .
C25' C20' P5' 117.2(17) . .
C22' C21' C20' 120.0 . .
C21' C22' C23' 120.0 . .
C22' C23' C24' 120.0 . .
C23' C24' C25' 120.0 . .
C24' C25' C20' 120.0 . .
C27' C26' C31' 120.0 . .
C27' C26' P5' 117.3(17) . .
C31' C26' P5' 122.3(17) . .
C28' C27' C26' 120.0 . .
C27' C28' C29' 120.0 . .
C30' C29' C28' 120.0 . .
C29' C30' C31' 120.0 . .
C30' C31' C26' 120.0 . .
C33' C32' C37' 120.0 . .
C33' C32' P7' 121.0(18) . .
C37' C32' P7' 118.9(18) . .
C34' C33' C32' 120.0 . .
C35' C34' C33' 120.0 . .
C34' C35' C36' 120.0 . .
C35' C36' C37' 120.0 . .
C36' C37' C32' 120.0 . .
C39' C38' C43' 120.0 . .
C39' C38' P7' 120.0(19) . .
C43' C38' P7' 119.8(19) . .
C40' C39' C38' 120.0 . .
C39' C40' C41' 120.0 . .
C40' C41' C42' 120.0 . .
C43' C42' C41' 120.0 . .
C42' C43' C38' 120.0 . .

loop_
_geom_bond_atom_site_label_1
_geom_bond_atom_site_label_2
_geom_bond_distance
_geom_bond_site_symmetry_2
N1 C6 1.468(4) .
N1 C2 1.471(3) .
N1 C4 1.474(4) .
C2 P3 1.805(3) .
P3 O3 1.485(2) .
P3 C8 1.793(3) .
P3 C14 1.803(3) .
C4 P5 1.816(3) .
P5 O5 1.491(2) .
P5 C26 1.795(3) .
P5 C20 1.801(3) .
C6 P7 1.810(3) .
P7 O7 1.477(2) .
P7 C38 1.795(3) .
P7 C32 1.802(3) .
C8 C13 1.391(4) .
C8 C9 1.394(4) .
C9 C10 1.378(4) .
C10 C11 1.366(5) .
C11 C12 1.383(5) .
C12 C13 1.381(5) .
C14 C19 1.390(4) .
C14 C15 1.398(4) .
C15 C16 1.380(5) .
C16 C17 1.376(5) .
C17 C18 1.380(5) .
C18 C19 1.390(4) .
C20 C21 1.389(4) .
C20 C25 1.393(5) .
C21 C22 1.386(5) .
C22 C23 1.374(5) .
C23 C24 1.382(5) .
C24 C25 1.377(5) .
C26 C31 1.386(4) .
C26 C27 1.394(4) .
C27 C28 1.378(5) .
C28 C29 1.380(5) .
C29 C30 1.376(5) .
C30 C31 1.392(4) .
C32 C33 1.374(5) .
C32 C37 1.392(5) .
C33 C34 1.401(6) .
C34 C35 1.357(7) .
C35 C36 1.368(7) .
C36 C37 1.383(5) .
C38 C43 1.389(4) .
C38 C39 1.403(5) .
C39 C40 1.395(6) .
C40 C41 1.373(6) .
C41 C42 1.374(6) .
C42 C43 1.377(5) .
N1' C6' 1.451(19) .
N1' C4' 1.469(19) .
N1' C2' 1.473(19) .
C2' P3' 1.816(18) .
P3' O3' 1.477(16) .
P3' C14' 1.787(14) .
P3' C8' 1.792(15) .
C4' P5' 1.805(17) .
P5' O5' 1.485(17) .
P5' C26' 1.798(15) .
P5' C20' 1.802(15) .
C6' P7' 1.798(17) .
P7' O7' 1.485(17) .
P7' C38' 1.789(15) .
P7' C32' 1.808(15) .
C8' C9' 1.3900 .
C8' C13' 1.3900 .
C9' C10' 1.3900 .
C10' C11' 1.3900 .
C11' C12' 1.3900 .
C12' C13' 1.3900 .
C14' C15' 1.3900 .
C14' C19' 1.3900 .
C15' C16' 1.3900 .
C16' C17' 1.3900 .
C17' C18' 1.3900 .
C18' C19' 1.3900 .
C20' C21' 1.3900 .
C20' C25' 1.3900 .
C21' C22' 1.3900 .
C22' C23' 1.3900 .
C23' C24' 1.3900 .
C24' C25' 1.3900 .
C26' C27' 1.3900 .
C26' C31' 1.3900 .
C27' C28' 1.3900 .
C28' C29' 1.3900 .
C29' C30' 1.3900 .
C30' C31' 1.3900 .
C32' C33' 1.3900 .
C32' C37' 1.3900 .
C33' C34' 1.3900 .
C34' C35' 1.3900 .
C35' C36' 1.3900 .
C36' C37' 1.3900 .
C38' C39' 1.3900 .
C38' C43' 1.3900 .
C39' C40' 1.3900 .
C40' C41' 1.3900 .
C41' C42' 1.3900 .
C42' C43' 1.3900 .
O50 O51 1.419(4) .

loop_
_geom_hbond_atom_site_label_D
_geom_hbond_atom_site_label_H
_geom_hbond_atom_site_label_A
_geom_hbond_distance_DH
_geom_hbond_distance_HA
_geom_hbond_distance_DA
_geom_hbond_angle_DHA
_geom_hbond_site_symmetry_A
_geom_hbond_publ_flag
O50 H50 O5^a 0.9000(1) 1.939(8) 2.694(3) 140.3(10) 8_655 yes
O50 H50 O3'^b 0.9000(1) 2.61(2) 3.22(3) 125.8(9) 8_655 yes
O51 H51 O3^a 0.9000(2) 1.796(5) 2.687(3) 170(2) . yes
